data_2104461
loop_
_publ_author_name
'Posse, Jose Maria'
'Grzechnik, Andrzej'
'Friese, Karen'

_publ_section_title
;
 Ternary fluorides Ba<i>M</i>F~4~ (<i>M</i> = Zn, Mg and Mn) at low
 temperatures
;
_journal_coeditor_code SN5085
_journal_issue 5
_journal_name_full 'Acta Crystallographica Section B'
_journal_page_first 576
_journal_page_last 586
_journal_paper_doi 10.1107/S0108768109027177
_journal_volume 65
_journal_year 2009
_chemical_formula_sum 'Ba F4 Mn'
_chemical_formula_weight 268.3
_chemical_name_systematic ' ?'
_space_group_IT_number 36
_symmetry_cell_setting orthorhombic
_symmetry_space_group_name_Hall 'C 2c -2'
_symmetry_space_group_name_H-M 'C m c 21'
_cell_angle_alpha 90
_cell_angle_beta 90
_cell_angle_gamma 90
_cell_formula_units_Z 4
_cell_length_a 4.220243(13)
_cell_length_b 15.10020(5)
_cell_length_c 6.00012(2)
_cell_measurement_reflns_used 1668
_cell_measurement_temperature 255
_cell_measurement_theta_max 32.25
_cell_measurement_theta_min 2.83
_cell_volume 382.367(2)
_computing_cell_refinement 'RECIPE Version 1.16 (2004), STOE & Cie GmbH'
_computing_data_collection 'STOE MainMenu Version 1.39 (2004), STOE & Cie GmbH'
_computing_data_reduction 'STOE X-RED, STOE & Cie GmbH + Jana2006'
_computing_publication_material 'Jana2006 (Petricek, Dusek & Palatinus, 2006)'
_computing_structure_refinement 'Jana2006 (Petricek, Dusek & Palatinus, 2006)'
_diffrn_ambient_temperature 255
_diffrn_detector_area_resol_mean 6.67
_diffrn_measured_fraction_theta_full 0.97
_diffrn_measurement_device '2-circle goniometer'
_diffrn_measurement_device_type 'STOE IPDS 2'
_diffrn_measurement_method 'rotation method'
_diffrn_radiation_monochromator 'plane graphite'
_diffrn_radiation_type synchrotron
_diffrn_radiation_wavelength 0.75000
_diffrn_reflns_av_R_equivalents 0.0685
_diffrn_reflns_av_sigmaI/netI 0.0076
_diffrn_reflns_limit_h_max 5
_diffrn_reflns_limit_h_min -5
_diffrn_reflns_limit_k_max 20
_diffrn_reflns_limit_k_min -20
_diffrn_reflns_limit_l_max 8
_diffrn_reflns_limit_l_min -8
_diffrn_reflns_number 1643
_diffrn_reflns_reduction_process Poisson
_diffrn_reflns_theta_full 31.85
_diffrn_reflns_theta_max 31.85
_diffrn_reflns_theta_min 2.85
_exptl_absorpt_coefficient_mu 14.469
_exptl_absorpt_correction_T_max 0.7530
_exptl_absorpt_correction_T_min 0.5444
_exptl_absorpt_correction_type integration
_exptl_absorpt_process_details 'X-RED32 1.31'
_exptl_crystal_colour colourless
_exptl_crystal_density_diffrn 4.6589
_exptl_crystal_description irregular
_exptl_crystal_F_000 468
_exptl_crystal_size_max 0.0559
_exptl_crystal_size_mid 0.0265
_exptl_crystal_size_min 0.0017
_refine_diff_density_max 1.14
_refine_diff_density_min -1.77
_refine_ls_abs_structure_details 'inversion twin tested'
_refine_ls_abs_structure_Flack 0.00(3)
_refine_ls_extinction_coef 107E1(18)
_refine_ls_extinction_method 'B-C type 1 Gaussian isotropic (Becker & Coppens, 1974)'
_refine_ls_goodness_of_fit_ref 4.54
_refine_ls_number_constraints 1
_refine_ls_number_parameters 37
_refine_ls_number_reflns 599
_refine_ls_number_restraints 0
_refine_ls_R_factor_all 0.0399
_refine_ls_R_factor_gt 0.0396
_refine_ls_shift/su_max 0.0061
_refine_ls_shift/su_mean 0.0005
_refine_ls_structure_factor_coef F
_refine_ls_weighting_details w=1/(\s^2^(F)+0.0001F^2^)
_refine_ls_weighting_scheme sigma
_refine_ls_wR_factor_gt 0.0544
_refine_ls_wR_factor_ref 0.0545
_reflns_number_gt 593
_reflns_number_total 599
_reflns_threshold_expression I>3\s(I)
_cod_data_source_file sn5085.cif
_cod_data_source_block BaMnF4255K
_cod_original_cell_volume 382.36
_cod_original_sg_symbol_Hall 'C -2x;-2yc;2zc'
_cod_original_formula_sum 'Ba1 F4 Mn1'
_cod_database_code 2104461
_cod_database_fobs_code 2104461

loop_
_symmetry_equiv_pos_site_id
_symmetry_equiv_pos_as_xyz
1 x,y,z
2 -x,-y,z+1/2
3 x,-y,z+1/2
4 -x,y,z
5 x+1/2,y+1/2,z
6 -x+1/2,-y+1/2,z+1/2
7 x+1/2,-y+1/2,z+1/2
8 -x+1/2,y+1/2,z

loop_
_atom_site_type_symbol
_atom_site_label
_atom_site_fract_x
_atom_site_fract_y
_atom_site_fract_z
_atom_site_U_iso_or_equiv
_atom_site_adp_type
_atom_site_calc_flag
_atom_site_refinement_flags
_atom_site_occupancy
_atom_site_disorder_assembly
_atom_site_disorder_group
Ba Ba 0.5 0.34411(5) 0.4540(3) 0.0201(3) Uani d . 1 . .
Mn Mn 0 0.41589(11) 0 0.0124(5) Uani d . 1 . .
F F1 0 0.3355(7) 0.7222(17) 0.021(3) Uani d . 1 . .
F F2 0 0.2994(6) 0.1981(16) 0.018(2) Uani d . 1 . .
F F3 0 0.4632(5) 0.3419(16) 0.024(2) Uani d . 1 . .
F F4 0.5 0.4188(8) 0.019(2) 0.038(4) Uani d . 1 . .

loop_
_atom_site_aniso_label
_atom_site_aniso_U_11
_atom_site_aniso_U_22
_atom_site_aniso_U_33
_atom_site_aniso_U_12
_atom_site_aniso_U_13
_atom_site_aniso_U_23
_atom_site_aniso_type_symbol
Ba 0.0103(4) 0.0287(5) 0.0213(5) 0 0 0.0107(4) Ba
Mn 0.0092(8) 0.0147(8) 0.0133(11) 0 0 0.0013(6) Mn
F1 0.021(5) 0.024(5) 0.017(4) 0 0 -0.003(4) F
F2 0.023(4) 0.010(3) 0.020(4) 0 0 -0.002(3) F
F3 0.038(5) 0.011(3) 0.022(4) 0 0 -0.009(3) F
F4 0.008(4) 0.059(7) 0.047(8) 0 0 0.019(5) F

loop_
_atom_type_symbol
_atom_type_scat_dispersion_real
_atom_type_scat_dispersion_imag
_atom_type_scat_source
Ba -0.205 2.539 'International Tables Vol C tables 4.2.6.8 and 6.1.1.1'
Mn 0.350 0.813 'International Tables Vol C tables 4.2.6.8 and 6.1.1.1'
F 0.020 0.012 'International Tables Vol C tables 4.2.6.8 and 6.1.1.1'

loop_
_exptl_crystal_face_index_h
_exptl_crystal_face_index_k
_exptl_crystal_face_index_l
_exptl_crystal_face_perp_dist
5 7 -3 0.0120
-6 -1 5 0.0120
-1 -6 0 0.0140
2 7 -1 0.0070
2 -6 5 0.0310
-1 2 -2 0.0340
1 -7 -2 0.0220
5 -3 0 0.0200
1 7 1 0.0060
-1 6 0 0.0100

loop_
_geom_angle_atom_site_label_1
_geom_angle_atom_site_label_2
_geom_angle_atom_site_label_3
_geom_angle_site_symmetry_1
_geom_angle_site_symmetry_2
_geom_angle_site_symmetry_3
_geom_angle
_geom_angle_publ_flag
F1 Ba F1 . . 1_655 105.2(3) yes
F1 Ba F1 . . 6_554 103.5(2) yes
F1 Ba F2 . . . 73.2(2) yes
F1 Ba F2 . . 1_655 162.6(3) yes
F1 Ba F2 . . 6_555 67.7(2) yes
F1 Ba F3 . . . 65.6(3) yes
F1 Ba F3 . . 1_655 139.6(3) yes
F1 Ba F4 . . . 125.12(19) yes
F1 Ba F1 1_655 . 6_554 103.5(2) yes
F1 Ba F2 1_655 . . 162.6(3) yes
F1 Ba F2 1_655 . 1_655 73.2(2) yes
F1 Ba F2 1_655 . 6_555 67.7(2) yes
F1 Ba F3 1_655 . . 139.6(3) yes
F1 Ba F3 1_655 . 1_655 65.6(3) yes
F1 Ba F4 1_655 . . 125.12(19) yes
F1 Ba F2 6_554 . . 61.1(2) yes
F1 Ba F2 6_554 . 1_655 61.1(2) yes
F1 Ba F2 6_554 . 6_555 61.2(3) yes
F1 Ba F3 6_554 . . 116.9(2) yes
F1 Ba F3 6_554 . 1_655 116.9(2) yes
F1 Ba F4 6_554 . . 86.2(3) yes
F2 Ba F2 . . 1_655 103.0(2) yes
F2 Ba F2 . . 6_555 96.4(2) yes
F2 Ba F3 . . . 56.3(2) yes
F2 Ba F3 . . 1_655 127.0(3) yes
F2 Ba F4 . . . 64.9(2) yes
F2 Ba F2 1_655 . 6_555 96.4(2) yes
F2 Ba F3 1_655 . . 127.0(3) yes
F2 Ba F3 1_655 . 1_655 56.3(2) yes
F2 Ba F4 1_655 . . 64.9(2) yes
F2 Ba F3 6_555 . . 130.86(14) yes
F2 Ba F3 6_555 . 1_655 130.86(14) yes
F2 Ba F4 6_555 . . 147.4(3) yes
F3 Ba F3 . . 1_655 95.41(17) yes
F3 Ba F4 . . . 62.2(2) yes
F3 Ba F4 1_655 . . 62.2(2) yes
Mn Mn Mn 1_455 . 1_655 180 yes
Mn Mn Mn 1_455 . 2_564 90 yes
Mn Mn Mn 1_455 . 2_565 90 yes
Mn Mn Mn 1_655 . 2_564 90 yes
Mn Mn Mn 1_655 . 2_565 90 yes
Mn Mn Mn 2_564 . 2_565 99.49(5) yes
F1 Mn F2 1_554 . . 88.0(4) yes
F1 Mn F3 1_554 . . 163.1(4) yes
F1 Mn F3 1_554 . 2_564 98.6(4) yes
F1 Mn F4 1_554 . 1_455 93.2(4) yes
F1 Mn F4 1_554 . . 93.2(4) yes
F2 Mn F3 . . . 75.1(3) yes
F2 Mn F3 . . 2_564 173.4(4) yes
F2 Mn F4 . . 1_455 89.2(4) yes
F2 Mn F4 . . . 89.2(4) yes
F3 Mn F3 . . 2_564 98.3(3) yes
F3 Mn F4 . . 1_455 86.6(4) yes
F3 Mn F4 . . . 86.6(4) yes
F3 Mn F4 2_564 . 1_455 90.4(4) yes
F3 Mn F4 2_564 . . 90.4(4) yes
F4 Mn F4 1_455 . . 173.3(5) yes
F2 F1 F2 . . 1_556 159.4(5) yes
F2 F1 F2 . . 6_455 80.4(3) yes
F2 F1 F2 . . 6_555 80.4(3) yes
F2 F1 F3 . . . 50.0(3) yes
F2 F1 F3 . . 2_565 113.1(4) yes
F2 F1 F4 . . 1_456 130.5(3) yes
F2 F1 F4 . . 1_556 130.5(3) yes
F2 F1 F2 1_556 . 6_455 85.3(3) yes
F2 F1 F2 1_556 . 6_555 85.3(3) yes
F2 F1 F3 1_556 . . 150.6(5) yes
F2 F1 F3 1_556 . 2_565 87.5(4) yes
F2 F1 F4 1_556 . 1_456 60.1(3) yes
F2 F1 F4 1_556 . 1_556 60.1(3) yes
F2 F1 F2 6_455 . 6_555 91.9(3) yes
F2 F1 F3 6_455 . . 114.2(3) yes
F2 F1 F3 6_455 . 2_565 133.3(2) yes
F2 F1 F4 6_455 . 1_456 79.4(3) yes
F2 F1 F4 6_455 . 1_556 144.7(5) yes
F2 F1 F3 6_555 . . 114.2(3) yes
F2 F1 F3 6_555 . 2_565 133.3(2) yes
F2 F1 F4 6_555 . 1_456 144.7(5) yes
F2 F1 F4 6_555 . 1_556 79.4(3) yes
F3 F1 F3 . . 2_565 63.1(3) yes
F3 F1 F4 . . 1_456 100.4(4) yes
F3 F1 F4 . . 1_556 100.4(4) yes
F3 F1 F4 2_565 . 1_456 57.4(3) yes
F3 F1 F4 2_565 . 1_556 57.4(3) yes
F4 F1 F4 1_456 . 1_556 88.1(4) yes
F1 F2 F1 1_554 . . 159.4(4) yes
F1 F2 F1 1_554 . 6_454 100.3(3) yes
F1 F2 F1 1_554 . 6_554 100.3(3) yes
F1 F2 F3 1_554 . . 98.4(4) yes
F1 F2 F4 1_554 . 1_455 62.1(3) yes
F1 F2 F4 1_554 . . 62.1(3) yes
F1 F2 F1 . . 6_454 94.0(3) yes
F1 F2 F1 . . 6_554 94.0(3) yes
F1 F2 F3 . . . 60.9(3) yes
F1 F2 F4 . . 1_455 104.6(4) yes
F1 F2 F4 . . . 104.6(4) yes
F1 F2 F1 6_454 . 6_554 91.9(3) yes
F1 F2 F3 6_454 . . 129.7(3) yes
F1 F2 F4 6_454 . 1_455 85.9(2) yes
F1 F2 F4 6_454 . . 161.4(5) yes
F1 F2 F3 6_554 . . 129.7(3) yes
F1 F2 F4 6_554 . 1_455 161.4(5) yes
F1 F2 F4 6_554 . . 85.9(2) yes
F3 F2 F4 . . 1_455 63.0(3) yes
F3 F2 F4 . . . 63.0(3) yes
F4 F2 F4 1_455 . . 90.3(4) yes
F1 F3 F1 . . 2_564 143.5(4) yes
F1 F3 F2 . . . 69.0(3) yes
F1 F3 F3 . . 2_564 160.1(4) yes
F1 F3 F3 . . 2_565 60.5(3) yes
F1 F3 F4 . . 1_455 110.8(3) yes
F1 F3 F4 . . . 110.8(3) yes
F1 F3 F4 . . 2_565 96.5(4) yes
F1 F3 F4 . . 2_665 96.5(4) yes
F1 F3 F2 2_564 . . 147.5(5) yes
F1 F3 F3 2_564 . 2_564 56.4(3) yes
F1 F3 F3 2_564 . 2_565 83.0(3) yes
F1 F3 F4 2_564 . 1_455 94.0(4) yes
F1 F3 F4 2_564 . . 94.0(4) yes
F1 F3 F4 2_564 . 2_565 59.8(3) yes
F1 F3 F4 2_564 . 2_665 59.8(3) yes
F2 F3 F3 . . 2_564 91.1(4) yes
F2 F3 F3 . . 2_565 129.6(4) yes
F2 F3 F4 . . 1_455 64.4(3) yes
F2 F3 F4 . . . 64.4(3) yes
F2 F3 F4 . . 2_565 133.4(2) yes
F2 F3 F4 . . 2_665 133.4(2) yes
F3 F3 F3 2_564 . 2_565 139.3(3) yes
F3 F3 F4 2_564 . 1_455 57.5(3) yes
F3 F3 F4 2_564 . . 57.5(3) yes
F3 F3 F4 2_564 . 2_565 97.3(3) yes
F3 F3 F4 2_564 . 2_665 97.3(3) yes
F3 F3 F4 2_565 . 1_455 134.1(2) yes
F3 F3 F4 2_565 . . 134.1(2) yes
F3 F3 F4 2_565 . 2_565 56.9(3) yes
F3 F3 F4 2_565 . 2_665 56.9(3) yes
F4 F3 F4 1_455 . . 91.7(4) yes
F4 F3 F4 1_455 . 2_565 82.1(3) yes
F4 F3 F4 1_455 . 2_665 152.3(5) yes
F4 F3 F4 . . 2_565 152.3(5) yes
F4 F3 F4 . . 2_665 82.1(3) yes
F4 F3 F4 2_565 . 2_665 90.9(3) yes
F1 F4 F1 1_554 . 1_654 88.1(4) yes
F1 F4 F2 1_554 . . 57.8(3) yes
F1 F4 F2 1_554 . 1_655 117.0(5) yes
F1 F4 F3 1_554 . . 88.98(19) yes
F1 F4 F3 1_554 . 1_655 168.5(5) yes
F1 F4 F3 1_554 . 2_564 62.8(3) yes
F1 F4 F3 1_554 . 2_664 122.3(5) yes
F1 F4 F2 1_654 . . 117.0(5) yes
F1 F4 F2 1_654 . 1_655 57.8(3) yes
F1 F4 F3 1_654 . . 168.5(5) yes
F1 F4 F3 1_654 . 1_655 88.98(19) yes
F1 F4 F3 1_654 . 2_564 122.3(5) yes
F1 F4 F3 1_654 . 2_664 62.8(3) yes
F2 F4 F2 . . 1_655 90.3(4) yes
F2 F4 F3 . . . 52.5(3) yes
F2 F4 F3 . . 1_655 114.2(5) yes
F2 F4 F3 . . 2_564 89.37(17) yes
F2 F4 F3 . . 2_664 179.7(4) yes
F2 F4 F3 1_655 . . 114.2(5) yes
F2 F4 F3 1_655 . 1_655 52.5(3) yes
F2 F4 F3 1_655 . 2_564 179.7(4) yes
F2 F4 F3 1_655 . 2_664 89.37(17) yes
F3 F4 F3 . . 1_655 91.7(4) yes
F3 F4 F3 . . 2_564 65.7(3) yes
F3 F4 F3 . . 2_664 127.7(5) yes
F3 F4 F3 1_655 . 2_564 127.7(5) yes
F3 F4 F3 1_655 . 2_664 65.7(3) yes
F3 F4 F3 2_564 . 2_664 90.9(4) yes

loop_
_geom_bond_atom_site_label_1
_geom_bond_atom_site_label_2
_geom_bond_site_symmetry_1
_geom_bond_site_symmetry_2
_geom_bond_distance
_geom_bond_publ_flag
Ba F1 . . 2.657(6) yes
Ba F1 . 1_655 2.657(6) yes
Ba F1 . 6_554 3.048(10) yes
Ba F2 . . 2.696(6) yes
Ba F2 . 1_655 2.696(6) yes
Ba F2 . 6_555 2.615(9) yes
Ba F3 . . 2.853(5) yes
Ba F3 . 1_655 2.853(5) yes
Ba F4 . . 2.842(14) yes
Mn Mn . 1_455 4.2202 yes
Mn Mn . 1_655 4.2202 yes
Mn Mn . 2_564 3.9311(16) yes
Mn Mn . 2_565 3.9311(16) yes
Mn F1 . 1_554 2.062(10) yes
Mn F2 . . 2.123(10) yes
Mn F3 . . 2.172(10) yes
Mn F3 . 2_564 2.058(8) yes
Mn F4 . 1_455 2.1137(8) yes
Mn F4 . . 2.1137(8) yes
F1 F2 . . 3.191(14) yes
F1 F2 . 1_556 2.907(14) yes
F1 F2 . 6_455 2.936(10) yes
F1 F2 . 6_555 2.936(10) yes
F1 F3 . . 2.987(14) yes
F1 F3 . 2_565 3.124(13) yes
F1 F4 . 1_456 3.035(12) yes
F1 F4 . 1_556 3.035(12) yes
F2 F3 . . 2.619(12) yes
F2 F4 . 1_455 2.976(11) yes
F2 F4 . . 2.976(11) yes
F3 F3 . 2_564 3.200(13) yes
F3 F3 . 2_565 3.200(13) yes
F3 F4 . 1_455 2.941(12) yes
F3 F4 . . 2.941(12) yes
F3 F4 . 2_565 2.960(11) yes
F3 F4 . 2_665 2.960(11) yes
